data_4069999
loop_
_publ_author_name
'Kirillov, Evgueni'
'Roisnel, Thierry'
'Razavi, Abbas'
'Carpentier, Jean-Fran\,cois'

_publ_section_title
;
 Group 4 Post-metallocene Complexes Incorporating Tridentate
 Silyl-Substituted Bis(naphthoxy)pyridine and Bis(naphthoxy)thiophene
 Ligands: Probing Systems for &#x201C;Oscillating&#x201D; Olefin
 Polymerization Catalysis
;
_journal_issue 17
_journal_name_full Organometallics
_journal_page_first 5036
_journal_paper_doi 10.1021/om900550s
_journal_volume 28
_journal_year 2009
_chemical_compound_source 'synthesis as described'
_chemical_formula_moiety 'C61 H56 Hf1 N4 O2 Si2, 4(C6 H6)'
_chemical_formula_sum 'C85 H80 Hf N4 O2 Si2'
_chemical_formula_weight 1424.2
_chemical_name_systematic
;
 ?
;
_space_group_IT_number 2
_symmetry_cell_setting triclinic
_symmetry_Int_Tables_number 2
_symmetry_space_group_name_Hall '-P 1'
_symmetry_space_group_name_H-M 'P -1'
_atom_sites_solution_hydrogens geom
_atom_sites_solution_primary direct
_atom_sites_solution_secondary difmap
_audit_conform_dict_location ftp://ftp.iucr.org/pub/cif_core.dic
_audit_conform_dict_name cif_core.dic
_audit_conform_dict_version 2.3
_audit_creation_date 2007-11-06T11:24:01-00:00
_audit_creation_method 'WinGX routine CIF_UPDATE'
_cell_angle_alpha 64.566(5)
_cell_angle_beta 72.054(5)
_cell_angle_gamma 67.689(5)
_cell_formula_units_Z 2
_cell_length_a 15.1981(12)
_cell_length_b 15.6944(15)
_cell_length_c 18.1293(17)
_cell_measurement_reflns_used 6176
_cell_measurement_temperature 100(2)
_cell_measurement_theta_max 27.26
_cell_measurement_theta_min 2.35
_cell_measurement_wavelength 0.71073
_cell_volume 3557.9(6)
_computing_cell_refinement 'Bruker SMART, 2006'
_computing_data_collection 'Bruker SMART, 2006'
_computing_data_reduction 'Bruker SAINT, 2006'
_computing_molecular_graphics 'Ortep-3 for Windows (Farrugia, 1997)'
_computing_publication_material 'WinGX publication routines (Farrugia, 1999)'
_computing_structure_refinement 'SHELXL-97 (Sheldrick, 1997)'
_computing_structure_solution 'SIR97 (Altomare et al., 1999)'
_diffrn_ambient_temperature 100(2)
_diffrn_detector 'CCD plate'
_diffrn_measured_fraction_theta_full 0.997
_diffrn_measured_fraction_theta_max 0.997
_diffrn_measurement_device_type 'APEXII, Bruker-AXS'
_diffrn_measurement_method 'CCD rotation images, thin slices'
_diffrn_radiation_monochromator graphite
_diffrn_radiation_probe x-ray
_diffrn_radiation_type MoK\a
_diffrn_radiation_wavelength 0.71073
_diffrn_reflns_av_R_equivalents 0.0521
_diffrn_reflns_av_unetI/netI 0.0629
_diffrn_reflns_limit_h_max 19
_diffrn_reflns_limit_h_min -19
_diffrn_reflns_limit_k_max 20
_diffrn_reflns_limit_k_min -20
_diffrn_reflns_limit_l_max 23
_diffrn_reflns_limit_l_min -23
_diffrn_reflns_number 44679
_diffrn_reflns_theta_full 27.48
_diffrn_reflns_theta_max 27.48
_diffrn_reflns_theta_min 2.94
_exptl_absorpt_coefficient_mu 1.551
_exptl_absorpt_correction_T_max 0.870
_exptl_absorpt_correction_T_min 0.708
_exptl_absorpt_correction_type multi-scan
_exptl_absorpt_process_details
;
  [Sheldrick, G.M. (2002). SADABS Bruker AXS Inc., Madison, Wisconsin, USA]
;
_exptl_crystal_colour orange
_exptl_crystal_density_diffrn 1.329
_exptl_crystal_density_method 'not measured'
_exptl_crystal_description prism
_exptl_crystal_F_000 1468
_exptl_crystal_size_max 0.22
_exptl_crystal_size_mid 0.12
_exptl_crystal_size_min 0.09
_refine_diff_density_max 1.544
_refine_diff_density_min -0.938
_refine_diff_density_rms 0.099
_refine_ls_extinction_method none
_refine_ls_goodness_of_fit_ref 1.03
_refine_ls_hydrogen_treatment constr
_refine_ls_matrix_type full
_refine_ls_number_parameters 853
_refine_ls_number_reflns 16292
_refine_ls_number_restraints 0
_refine_ls_restrained_S_all 1.03
_refine_ls_R_factor_all 0.0449
_refine_ls_R_factor_gt 0.0346
_refine_ls_shift/su_max 0.003
_refine_ls_shift/su_mean 0
_refine_ls_structure_factor_coef Fsqd
_refine_ls_weighting_details 'calc w=1/[\s^2^(Fo^2^)+(0.0323P)^2^+0.0000P] where P=(Fo^2^+2Fc^2^)/3'
_refine_ls_weighting_scheme calc
_refine_ls_wR_factor_gt 0.0737
_refine_ls_wR_factor_ref 0.0775
_reflns_number_gt 13977
_reflns_number_total 16292
_reflns_threshold_expression >2sigma(I)
_cod_data_source_file om900550s_si_008.cif
_cod_data_source_block job
_cod_database_code 4069999

loop_
_symmetry_equiv_pos_as_xyz
'x, y, z'
'-x, -y, -z'

loop_
_atom_site_label
_atom_site_type_symbol
_atom_site_fract_x
_atom_site_fract_y
_atom_site_fract_z
_atom_site_U_iso_or_equiv
_atom_site_adp_type
_atom_site_occupancy
_atom_site_calc_flag
_atom_site_refinement_flags
Hf1 Hf 0.247743(8) 0.748848(8) 0.639252(7) 0.01431(4) Uani 1 d .
N1 N 0.10044(16) 0.80745(17) 0.64924(15) 0.0185(5) Uani 1 d .
C1A C 0.0349(2) 0.8330(2) 0.71977(19) 0.0253(7) Uani 1 d .
H1A1 H 0.0044 0.9043 0.7019 0.038 Uiso 1 calc R
H1A2 H 0.0714 0.8128 0.7636 0.038 Uiso 1 calc R
H1A3 H -0.015 0.7989 0.7411 0.038 Uiso 1 calc R
C1B C 0.0434(2) 0.8327(2) 0.58675(19) 0.0269(7) Uani 1 d .
H1B1 H -0.0077 0.7999 0.6121 0.04 Uiso 1 calc R
H1B2 H 0.0855 0.8109 0.5412 0.04 Uiso 1 calc R
H1B3 H 0.0144 0.9042 0.5653 0.04 Uiso 1 calc R
N2 N 0.26733(16) 0.68516(17) 0.55578(15) 0.0179(5) Uani 1 d .
C2A C 0.2148(2) 0.6180(2) 0.5686(2) 0.0266(7) Uani 1 d .
H2A1 H 0.1766 0.646 0.5244 0.04 Uiso 1 calc R
H2A2 H 0.1717 0.6083 0.6224 0.04 Uiso 1 calc R
H2A3 H 0.2608 0.5546 0.5674 0.04 Uiso 1 calc R
C2B C 0.3336(2) 0.6976(2) 0.47601(19) 0.0261(7) Uani 1 d .
H2B1 H 0.3804 0.6338 0.4768 0.039 Uiso 1 calc R
H2B2 H 0.368 0.7441 0.4667 0.039 Uiso 1 calc R
H2B3 H 0.2969 0.7233 0.4313 0.039 Uiso 1 calc R
N3 N 0.42478(16) 0.69196(17) 0.62633(16) 0.0209(5) Uani 1 d .
H3 H 0.4469 0.7235 0.5706 0.025 Uiso 1 calc R
C3A C 0.4675(2) 0.7214(3) 0.6712(2) 0.0314(8) Uani 1 d .
H3A1 H 0.4526 0.6861 0.7309 0.047 Uiso 1 calc R
H3A2 H 0.4406 0.7925 0.6593 0.047 Uiso 1 calc R
H3A3 H 0.5377 0.7052 0.6531 0.047 Uiso 1 calc R
C3B C 0.4683(2) 0.5861(2) 0.6396(2) 0.0329(8) Uani 1 d .
H3B1 H 0.5387 0.5719 0.6238 0.049 Uiso 1 calc R
H3B2 H 0.4436 0.5688 0.6055 0.049 Uiso 1 calc R
H3B3 H 0.4516 0.5474 0.6982 0.049 Uiso 1 calc R
N4 N 0.23956(15) 0.83257(16) 0.73122(14) 0.0144(5) Uani 1 d .
O11 O 0.29440(13) 0.86861(13) 0.55349(12) 0.0166(4) Uani 1 d .
C12 C 0.25204(18) 0.9642(2) 0.54442(17) 0.0153(6) Uani 1 d .
C13 C 0.24599(18) 1.0371(2) 0.46278(17) 0.0160(6) Uani 1 d .
C14 C 0.19046(19) 1.1326(2) 0.45678(18) 0.0185(6) Uani 1 d .
H14 H 0.1853 1.1819 0.4033 0.022 Uiso 1 calc R
C15 C 0.14109(19) 1.1595(2) 0.52747(18) 0.0186(6) Uani 1 d .
C16 C 0.0756(2) 1.2551(2) 0.5204(2) 0.0231(7) Uani 1 d .
H16 H 0.0625 1.3015 0.4673 0.028 Uiso 1 calc R
C17 C 0.0316(2) 1.2808(2) 0.5889(2) 0.0252(7) Uani 1 d .
H17 H -0.0121 1.3445 0.5834 0.03 Uiso 1 calc R
C18 C 0.0515(2) 1.2122(2) 0.6680(2) 0.0235(7) Uani 1 d .
H18 H 0.0216 1.2306 0.7155 0.028 Uiso 1 calc R
C19 C 0.11315(19) 1.1197(2) 0.67698(19) 0.0203(6) Uani 1 d .
H19 H 0.125 1.0747 0.7308 0.024 Uiso 1 calc R
C20 C 0.16018(19) 1.0894(2) 0.60721(18) 0.0177(6) Uani 1 d .
C21 C 0.22018(19) 0.9919(2) 0.61388(17) 0.0159(6) Uani 1 d .
C22 C 0.25574(18) 0.9226(2) 0.69288(17) 0.0159(6) Uani 1 d .
C23 C 0.3078(2) 0.9532(2) 0.72423(18) 0.0196(6) Uani 1 d .
H23 H 0.3172 1.0168 0.6967 0.024 Uiso 1 calc R
Si1 Si 0.32010(5) 1.00861(6) 0.36743(5) 0.01536(16) Uani 1 d .
C31A C 0.44730(19) 0.9315(2) 0.38546(18) 0.0192(6) Uani 1 d .
C31B C 0.5077(2) 0.8788(2) 0.3349(3) 0.0371(9) Uani 1 d .
H31B H 0.484 0.8811 0.2911 0.044 Uiso 1 calc R
C31C C 0.6024(2) 0.8223(3) 0.3464(3) 0.0440(10) Uani 1 d .
H31C H 0.6423 0.788 0.31 0.053 Uiso 1 calc R
C31D C 0.6372(2) 0.8165(2) 0.4094(3) 0.0416(10) Uani 1 d .
H31D H 0.7011 0.7773 0.4178 0.05 Uiso 1 calc R
C31E C 0.5798(2) 0.8676(3) 0.4613(2) 0.0432(10) Uani 1 d .
H31E H 0.604 0.8639 0.5054 0.052 Uiso 1 calc R
C31F C 0.4859(2) 0.9249(3) 0.4488(2) 0.0321(8) Uani 1 d .
H31F H 0.4472 0.9605 0.4845 0.038 Uiso 1 calc R
C32A C 0.26024(19) 0.9510(2) 0.33201(18) 0.0179(6) Uani 1 d .
C32B C 0.2937(2) 0.9389(2) 0.25458(19) 0.0234(7) Uani 1 d .
H32B H 0.3498 0.9575 0.2204 0.028 Uiso 1 calc R
C32C C 0.2470(2) 0.9006(2) 0.2271(2) 0.0290(7) Uani 1 d .
H32C H 0.2713 0.8928 0.1748 0.035 Uiso 1 calc R
C32D C 0.1647(2) 0.8735(2) 0.2757(2) 0.0302(8) Uani 1 d .
H32D H 0.133 0.8468 0.2569 0.036 Uiso 1 calc R
C32E C 0.1289(2) 0.8856(2) 0.3518(2) 0.0301(8) Uani 1 d .
H32E H 0.0721 0.868 0.385 0.036 Uiso 1 calc R
C32F C 0.1768(2) 0.9240(2) 0.3796(2) 0.0240(7) Uani 1 d .
H32F H 0.152 0.9318 0.4319 0.029 Uiso 1 calc R
C33A C 0.32431(18) 1.1303(2) 0.28120(17) 0.0159(6) Uani 1 d .
C33B C 0.39766(19) 1.1737(2) 0.26386(18) 0.0193(6) Uani 1 d .
H33B H 0.4482 1.1403 0.2955 0.023 Uiso 1 calc R
C33C C 0.3973(2) 1.2645(2) 0.20135(19) 0.0240(7) Uani 1 d .
H33C H 0.4479 1.292 0.1903 0.029 Uiso 1 calc R
C33D C 0.3235(2) 1.3155(2) 0.15461(19) 0.0227(6) Uani 1 d .
H33D H 0.3233 1.3779 0.1122 0.027 Uiso 1 calc R
C33E C 0.2501(2) 1.2743(2) 0.17065(19) 0.0221(6) Uani 1 d .
H33E H 0.1995 1.3083 0.139 0.027 Uiso 1 calc R
C33F C 0.25099(19) 1.1827(2) 0.23346(18) 0.0188(6) Uani 1 d .
H33F H 0.2004 1.1553 0.244 0.023 Uiso 1 calc R
O51 O 0.25279(13) 0.63655(14) 0.75140(12) 0.0170(4) Uani 1 d .
C52 C 0.22669(18) 0.6225(2) 0.83242(17) 0.0156(6) Uani 1 d .
C53 C 0.20287(18) 0.53291(19) 0.88829(17) 0.0146(6) Uani 1 d .
C54 C 0.17593(18) 0.5184(2) 0.97197(17) 0.0163(6) Uani 1 d .
H54 H 0.1625 0.4583 1.0093 0.02 Uiso 1 calc R
C55 C 0.16750(18) 0.5892(2) 1.00434(18) 0.0164(6) Uani 1 d .
C56 C 0.13449(19) 0.5738(2) 1.09001(18) 0.0202(6) Uani 1 d .
H56 H 0.1211 0.5134 1.1266 0.024 Uiso 1 calc R
C57 C 0.1215(2) 0.6438(2) 1.12096(19) 0.0232(6) Uani 1 d .
H57 H 0.1009 0.6317 1.1787 0.028 Uiso 1 calc R
C58 C 0.1391(2) 0.7346(2) 1.06634(19) 0.0225(6) Uani 1 d .
H58 H 0.128 0.7846 1.0872 0.027 Uiso 1 calc R
C59 C 0.17221(19) 0.7510(2) 0.98304(18) 0.0192(6) Uani 1 d .
H59 H 0.1833 0.8126 0.9473 0.023 Uiso 1 calc R
C60 C 0.19024(18) 0.6785(2) 0.94903(17) 0.0150(6) Uani 1 d .
C61 C 0.22647(18) 0.69114(19) 0.86237(17) 0.0141(5) Uani 1 d .
C62 C 0.26422(18) 0.77691(19) 0.80803(17) 0.0143(5) Uani 1 d .
C63 C 0.32228(19) 0.8013(2) 0.83852(18) 0.0184(6) Uani 1 d .
H63 H 0.3459 0.7573 0.8885 0.022 Uiso 1 calc R
C64 C 0.34507(19) 0.8894(2) 0.79566(18) 0.0191(6) Uani 1 d .
H64 H 0.3857 0.9059 0.815 0.023 Uiso 1 calc R
Si2 Si 0.21516(5) 0.43306(5) 0.85102(5) 0.01542(16) Uani 1 d .
C71A C 0.12514(19) 0.4728(2) 0.78283(17) 0.0187(6) Uani 1 d .
C71B C 0.0521(2) 0.5633(2) 0.76937(19) 0.0230(6) Uani 1 d .
H71B H 0.0489 0.6077 0.7935 0.028 Uiso 1 calc R
C71C C -0.0160(2) 0.5884(2) 0.7206(2) 0.0291(8) Uani 1 d .
H71C H -0.066 0.6489 0.7127 0.035 Uiso 1 calc R
C71D C -0.0107(2) 0.5254(3) 0.6840(2) 0.0320(8) Uani 1 d .
H71D H -0.0566 0.5432 0.6504 0.038 Uiso 1 calc R
C71E C 0.0615(2) 0.4359(2) 0.6957(2) 0.0302(8) Uani 1 d .
H71E H 0.0657 0.3932 0.6695 0.036 Uiso 1 calc R
C71F C 0.1273(2) 0.4093(2) 0.74604(19) 0.0235(7) Uani 1 d .
H71F H 0.1747 0.347 0.7558 0.028 Uiso 1 calc R
C72A C 0.34248(19) 0.3913(2) 0.79802(18) 0.0179(6) Uani 1 d .
C72B C 0.3658(2) 0.3862(2) 0.71926(19) 0.0249(7) Uani 1 d .
H72B H 0.3156 0.4069 0.6891 0.03 Uiso 1 calc R
C72C C 0.4615(2) 0.3514(2) 0.6834(2) 0.0305(7) Uani 1 d .
H72C H 0.4757 0.3482 0.6297 0.037 Uiso 1 calc R
C72D C 0.5358(2) 0.3217(2) 0.7264(2) 0.0314(8) Uani 1 d .
H72D H 0.6009 0.2978 0.7024 0.038 Uiso 1 calc R
C72E C 0.5143(2) 0.3271(2) 0.8042(2) 0.0312(8) Uani 1 d .
H72E H 0.5648 0.3072 0.8338 0.037 Uiso 1 calc R
C72F C 0.4188(2) 0.3614(2) 0.83952(19) 0.0246(7) Uani 1 d .
H72F H 0.4052 0.3648 0.8932 0.029 Uiso 1 calc R
C73A C 0.18620(19) 0.3263(2) 0.94528(18) 0.0174(6) Uani 1 d .
C73B C 0.2547(2) 0.2364(2) 0.97798(18) 0.0201(6) Uani 1 d .
H73B H 0.3201 0.2263 0.9507 0.024 Uiso 1 calc R
C73C C 0.2288(2) 0.1614(2) 1.04975(19) 0.0229(6) Uani 1 d .
H73C H 0.2765 0.1013 1.0708 0.028 Uiso 1 calc R
C73D C 0.1336(2) 0.1745(2) 1.09027(19) 0.0234(7) Uani 1 d .
H73D H 0.1159 0.1236 1.1391 0.028 Uiso 1 calc R
C73E C 0.0642(2) 0.2626(2) 1.05889(19) 0.0240(7) Uani 1 d .
H73E H -0.0011 0.272 1.0863 0.029 Uiso 1 calc R
C73F C 0.0904(2) 0.3367(2) 0.98748(18) 0.0216(6) Uani 1 d .
H73F H 0.0421 0.3962 0.9666 0.026 Uiso 1 calc R
C101 C 0.4485(4) 0.9782(4) 0.9146(3) 0.0649(14) Uani 1 d .
H101 H 0.4747 1.0323 0.8849 0.078 Uiso 1 calc R
C102 C 0.5078(3) 0.8832(4) 0.9283(3) 0.0533(12) Uani 1 d .
H102 H 0.575 0.8717 0.9069 0.064 Uiso 1 calc R
C103 C 0.4700(3) 0.8054(3) 0.9728(2) 0.0447(10) Uani 1 d .
H103 H 0.5113 0.7401 0.9818 0.054 Uiso 1 calc R
C104 C 0.3736(3) 0.8207(3) 1.0045(2) 0.0408(9) Uani 1 d .
H104 H 0.3487 0.7659 1.0363 0.049 Uiso 1 calc R
C105 C 0.3130(3) 0.9138(3) 0.9909(2) 0.0453(10) Uani 1 d .
H105 H 0.2461 0.9235 1.0131 0.054 Uiso 1 calc R
C106 C 0.3482(4) 0.9943(3) 0.9450(3) 0.0602(12) Uani 1 d .
H106 H 0.3057 1.0594 0.934 0.072 Uiso 1 calc R
C111 C 0.2607(2) 0.5713(3) 0.2837(2) 0.0411(9) Uani 1 d .
H111 H 0.2697 0.6279 0.2368 0.049 Uiso 1 calc R
C112 C 0.2761(2) 0.4836(3) 0.2728(2) 0.0372(8) Uani 1 d .
H112 H 0.2965 0.4804 0.2187 0.045 Uiso 1 calc R
C113 C 0.2617(2) 0.4021(3) 0.3400(2) 0.0338(8) Uani 1 d .
H113 H 0.2709 0.3427 0.3327 0.041 Uiso 1 calc R
C114 C 0.2339(2) 0.4069(3) 0.4185(2) 0.0376(9) Uani 1 d .
H114 H 0.2251 0.3502 0.4653 0.045 Uiso 1 calc R
C115 C 0.2187(3) 0.4935(3) 0.4296(2) 0.0432(10) Uani 1 d .
H115 H 0.1986 0.4964 0.4837 0.052 Uiso 1 calc R
C116 C 0.2327(3) 0.5762(3) 0.3616(3) 0.0433(10) Uani 1 d .
H116 H 0.2231 0.6357 0.369 0.052 Uiso 1 calc R
C121 C -0.0007(4) 0.0116(4) 0.0717(4) 0.0804(19) Uani 1 d .
H121 H -0.001 0.0199 0.1207 0.096 Uiso 1 calc R
C122 C -0.0567(3) -0.0421(4) 0.0744(4) 0.0787(17) Uani 1 d .
H122 H -0.0953 -0.0711 0.1248 0.094 Uiso 1 calc R
C123 C 0.0552(4) 0.0528(4) -0.0016(4) 0.0797(19) Uani 1 d .
H123 H 0.0934 0.0893 -0.0026 0.096 Uiso 1 calc R
C131 C 0.4781(2) 0.5206(2) 0.0724(2) 0.0245(7) Uani 1 d .
H131 H 0.4634 0.5348 0.1216 0.029 Uiso 1 calc R
C132 C 0.4052(2) 0.5432(2) 0.0298(2) 0.0250(7) Uani 1 d .
H132 H 0.3401 0.5727 0.0501 0.03 Uiso 1 calc R
C133 C 0.5730(2) 0.4770(2) 0.0417(2) 0.0263(7) Uani 1 d .
H133 H 0.6232 0.4609 0.0704 0.032 Uiso 1 calc R

loop_
_atom_site_aniso_label
_atom_site_aniso_U_11
_atom_site_aniso_U_22
_atom_site_aniso_U_33
_atom_site_aniso_U_23
_atom_site_aniso_U_13
_atom_site_aniso_U_12
Hf1 0.01737(6) 0.01450(6) 0.01095(6) -0.00155(4) -0.00288(4) -0.00757(4)
N1 0.0174(12) 0.0232(13) 0.0141(12) -0.0052(11) -0.0034(10) -0.0061(10)
C1A 0.0190(15) 0.0332(18) 0.0198(16) -0.0091(14) -0.0028(12) -0.0044(13)
C1B 0.0226(15) 0.0323(18) 0.0209(17) -0.0049(14) -0.0072(13) -0.0053(13)
N2 0.0203(12) 0.0200(12) 0.0140(12) -0.0067(10) 0.0013(10) -0.0091(10)
C2A 0.0359(18) 0.0269(17) 0.0200(17) -0.0080(14) 0.0003(14) -0.0165(14)
C2B 0.0278(16) 0.0272(17) 0.0215(17) -0.0091(14) 0.0030(13) -0.0113(13)
N3 0.0172(12) 0.0208(13) 0.0229(14) -0.0062(11) -0.0055(10) -0.0039(10)
C3A 0.0181(15) 0.040(2) 0.039(2) -0.0190(17) -0.0081(14) -0.0033(14)
C3B 0.0221(16) 0.0258(17) 0.047(2) -0.0119(17) -0.0061(15) -0.0041(13)
N4 0.0142(11) 0.0130(11) 0.0128(12) -0.0023(10) -0.0024(9) -0.0033(9)
O11 0.0203(10) 0.0140(9) 0.0133(10) -0.0011(8) -0.0026(8) -0.0072(8)
C12 0.0137(13) 0.0158(13) 0.0163(14) -0.0015(12) -0.0042(11) -0.0079(11)
C13 0.0146(13) 0.0192(14) 0.0155(14) -0.0040(12) -0.0039(11) -0.0076(11)
C14 0.0200(14) 0.0172(14) 0.0160(15) 0.0031(12) -0.0094(12) -0.0087(11)
C15 0.0194(14) 0.0148(14) 0.0202(16) -0.0019(12) -0.0049(12) -0.0074(11)
C16 0.0244(15) 0.0172(15) 0.0243(17) -0.0005(13) -0.0084(13) -0.0069(12)
C17 0.0247(15) 0.0168(15) 0.0327(19) -0.0083(14) -0.0069(14) -0.0037(12)
C18 0.0263(15) 0.0235(16) 0.0250(17) -0.0124(14) -0.0016(13) -0.0095(13)
C19 0.0227(15) 0.0194(15) 0.0188(16) -0.0040(13) -0.0039(12) -0.0090(12)
C20 0.0191(14) 0.0175(14) 0.0184(15) -0.0048(12) -0.0026(12) -0.0096(11)
C21 0.0195(14) 0.0167(14) 0.0126(14) -0.0006(12) -0.0031(11) -0.0113(11)
C22 0.0168(13) 0.0183(14) 0.0128(14) -0.0060(12) 0.0007(11) -0.0072(11)
C23 0.0254(15) 0.0182(14) 0.0165(15) -0.0037(12) -0.0032(12) -0.0106(12)
Si1 0.0170(4) 0.0157(4) 0.0118(4) 0.0001(3) -0.0048(3) -0.0070(3)
C31A 0.0183(14) 0.0158(14) 0.0186(15) 0.0018(12) -0.0047(12) -0.0080(11)
C31B 0.0254(17) 0.036(2) 0.061(3) -0.0274(19) -0.0137(17) -0.0026(14)
C31C 0.0261(18) 0.032(2) 0.082(3) -0.033(2) -0.0126(19) 0.0008(15)
C31D 0.0243(17) 0.0239(18) 0.062(3) 0.0063(18) -0.0176(18) -0.0085(14)
C31E 0.0289(18) 0.061(3) 0.026(2) 0.0122(19) -0.0152(16) -0.0232(18)
C31F 0.0236(16) 0.048(2) 0.0221(18) -0.0081(16) -0.0034(14) -0.0137(15)
C32A 0.0209(14) 0.0138(13) 0.0174(15) -0.0005(12) -0.0083(12) -0.0053(11)
C32B 0.0252(15) 0.0226(16) 0.0195(16) -0.0038(13) -0.0047(13) -0.0073(12)
C32C 0.0369(18) 0.0296(18) 0.0240(18) -0.0112(15) -0.0114(14) -0.0065(14)
C32D 0.0379(18) 0.0252(17) 0.035(2) -0.0058(15) -0.0200(16) -0.0114(14)
C32E 0.0275(16) 0.0342(18) 0.0323(19) -0.0053(16) -0.0068(14) -0.0189(14)
C32F 0.0248(15) 0.0242(16) 0.0228(17) -0.0045(14) -0.0057(13) -0.0100(13)
C33A 0.0170(13) 0.0152(13) 0.0132(14) -0.0041(12) -0.0010(11) -0.0045(11)
C33B 0.0191(14) 0.0176(14) 0.0212(16) -0.0053(13) -0.0057(12) -0.0055(11)
C33C 0.0269(16) 0.0225(16) 0.0256(17) -0.0056(14) -0.0036(13) -0.0143(13)
C33D 0.0345(17) 0.0118(14) 0.0177(16) -0.0020(12) -0.0017(13) -0.0085(12)
C33E 0.0267(15) 0.0174(15) 0.0187(16) -0.0023(13) -0.0092(13) -0.0030(12)
C33F 0.0179(14) 0.0207(15) 0.0163(15) -0.0037(12) -0.0020(11) -0.0081(11)
O51 0.0206(10) 0.0163(10) 0.0130(10) -0.0028(8) -0.0034(8) -0.0067(8)
C52 0.0103(12) 0.0178(14) 0.0150(14) -0.0025(12) -0.0030(11) -0.0035(10)
C53 0.0134(12) 0.0111(13) 0.0159(14) -0.0005(11) -0.0058(11) -0.0025(10)
C54 0.0154(13) 0.0140(13) 0.0158(14) 0.0011(11) -0.0035(11) -0.0070(11)
C55 0.0113(12) 0.0190(14) 0.0163(15) -0.0041(12) -0.0034(11) -0.0034(11)
C56 0.0165(14) 0.0208(15) 0.0169(15) -0.0011(12) -0.0029(12) -0.0053(11)
C57 0.0212(15) 0.0295(17) 0.0129(15) -0.0039(13) -0.0017(12) -0.0065(13)
C58 0.0224(15) 0.0244(16) 0.0205(16) -0.0095(13) -0.0018(12) -0.0064(12)
C59 0.0181(14) 0.0186(14) 0.0170(15) -0.0031(12) -0.0033(11) -0.0050(11)
C60 0.0106(12) 0.0172(14) 0.0137(14) -0.0012(11) -0.0038(11) -0.0039(10)
C61 0.0133(12) 0.0132(13) 0.0124(14) 0.0005(11) -0.0065(11) -0.0029(10)
C62 0.0137(13) 0.0132(13) 0.0131(14) -0.0025(11) -0.0015(11) -0.0039(10)
C63 0.0190(14) 0.0200(15) 0.0148(15) -0.0032(12) -0.0065(11) -0.0048(11)
C64 0.0212(14) 0.0233(15) 0.0178(15) -0.0080(13) -0.0030(12) -0.0110(12)
Si2 0.0156(4) 0.0143(4) 0.0145(4) -0.0014(3) -0.0039(3) -0.0057(3)
C71A 0.0199(14) 0.0214(15) 0.0112(14) 0.0024(12) -0.0022(11) -0.0121(12)
C71B 0.0213(15) 0.0240(16) 0.0178(16) -0.0004(13) -0.0028(12) -0.0090(12)
C71C 0.0189(15) 0.0301(18) 0.0235(18) 0.0056(14) -0.0062(13) -0.0071(13)
C71D 0.0280(17) 0.043(2) 0.0222(17) 0.0069(15) -0.0117(14) -0.0222(15)
C71E 0.0414(19) 0.0348(19) 0.0230(17) -0.0017(15) -0.0108(15) -0.0258(16)
C71F 0.0285(16) 0.0222(15) 0.0204(16) -0.0007(13) -0.0065(13) -0.0141(13)
C72A 0.0190(14) 0.0151(14) 0.0172(15) -0.0030(12) -0.0033(12) -0.0056(11)
C72B 0.0245(15) 0.0297(17) 0.0224(17) -0.0078(14) -0.0035(13) -0.0120(13)
C72C 0.0328(18) 0.0314(18) 0.0286(19) -0.0149(16) 0.0026(14) -0.0118(14)
C72D 0.0175(15) 0.0288(18) 0.037(2) -0.0107(16) 0.0057(14) -0.0048(13)
C72E 0.0199(15) 0.0357(19) 0.0310(19) -0.0068(16) -0.0074(14) -0.0041(13)
C72F 0.0227(15) 0.0284(17) 0.0192(16) -0.0052(14) -0.0046(13) -0.0068(13)
C73A 0.0197(14) 0.0167(14) 0.0159(15) -0.0020(12) -0.0040(11) -0.0093(11)
C73B 0.0221(14) 0.0185(14) 0.0201(16) -0.0078(13) -0.0029(12) -0.0058(12)
C73C 0.0306(16) 0.0153(14) 0.0203(16) -0.0028(13) -0.0085(13) -0.0047(12)
C73D 0.0326(17) 0.0219(15) 0.0176(16) -0.0009(13) -0.0058(13) -0.0157(13)
C73E 0.0217(15) 0.0272(16) 0.0210(16) -0.0021(14) -0.0032(13) -0.0127(13)
C73F 0.0179(14) 0.0219(15) 0.0208(16) 0.0007(13) -0.0082(12) -0.0071(12)
C101 0.096(4) 0.078(4) 0.047(3) -0.028(3) 0.005(3) -0.059(3)
C102 0.040(2) 0.094(4) 0.039(2) -0.032(3) -0.0011(19) -0.027(2)
C103 0.041(2) 0.062(3) 0.027(2) -0.015(2) -0.0180(17) -0.0012(19)
C104 0.043(2) 0.057(3) 0.027(2) -0.0134(19) -0.0117(16) -0.0173(19)
C105 0.037(2) 0.064(3) 0.034(2) -0.026(2) -0.0038(17) -0.0054(19)
C106 0.082(3) 0.048(3) 0.051(3) -0.036(2) -0.002(2) -0.007(2)
C111 0.038(2) 0.039(2) 0.040(2) -0.0018(18) -0.0091(17) -0.0170(17)
C112 0.0304(18) 0.049(2) 0.036(2) -0.0219(19) -0.0007(16) -0.0120(16)
C113 0.0215(16) 0.0339(19) 0.046(2) -0.0155(18) -0.0079(15) -0.0052(14)
C114 0.0276(18) 0.047(2) 0.035(2) -0.0014(18) -0.0123(15) -0.0164(16)
C115 0.042(2) 0.067(3) 0.033(2) -0.024(2) -0.0030(17) -0.024(2)
C116 0.040(2) 0.045(2) 0.057(3) -0.027(2) -0.0054(19) -0.0173(18)
C121 0.064(3) 0.091(4) 0.103(5) -0.079(4) -0.058(3) 0.045(3)
C122 0.064(3) 0.090(4) 0.100(4) -0.073(4) -0.047(3) 0.031(3)
C123 0.060(3) 0.095(4) 0.112(5) -0.085(4) -0.054(3) 0.035(3)
C131 0.0228(15) 0.0247(16) 0.0245(17) -0.0061(14) -0.0076(13) -0.0054(12)
C132 0.0167(14) 0.0234(16) 0.0292(18) -0.0052(14) -0.0046(13) -0.0042(12)
C133 0.0229(15) 0.0259(17) 0.0296(18) -0.0060(14) -0.0122(14) -0.0049(13)

loop_
_atom_type_symbol
_atom_type_description
_atom_type_scat_dispersion_real
_atom_type_scat_dispersion_imag
_atom_type_scat_source
C C 0.0033 0.0016 'International Tables Vol C Tables 4.2.6.8 and 6.1.1.4'
H H 0 0 'International Tables Vol C Tables 4.2.6.8 and 6.1.1.4'
N N 0.0061 0.0033 'International Tables Vol C Tables 4.2.6.8 and 6.1.1.4'
O O 0.0106 0.006 'International Tables Vol C Tables 4.2.6.8 and 6.1.1.4'
Si Si 0.0817 0.0704 'International Tables Vol C Tables 4.2.6.8 and 6.1.1.4'
Hf Hf -0.583 6.1852 'International Tables Vol C Tables 4.2.6.8 and 6.1.1.4'

loop_
_geom_angle_atom_site_label_1
_geom_angle_atom_site_label_2
_geom_angle_atom_site_label_3
_geom_angle
_geom_angle_site_symmetry_1
_geom_angle_site_symmetry_3
O51 Hf1 N2 105.26(8) . .
O51 Hf1 N1 98.67(8) . .
N2 Hf1 N1 97.14(9) . .
O51 Hf1 O11 148.95(7) . .
N2 Hf1 O11 95.42(8) . .
N1 Hf1 O11 101.49(8) . .
O51 Hf1 N3 83.65(8) . .
N2 Hf1 N3 86.23(9) . .
N1 Hf1 N3 175.22(8) . .
O11 Hf1 N3 74.73(8) . .
O51 Hf1 N4 78.22(7) . .
N2 Hf1 N4 173.72(8) . .
N1 Hf1 N4 87.39(8) . .
O11 Hf1 N4 79.36(7) . .
N3 Hf1 N4 89.01(8) . .
C1A N1 C1B 108.5(2) . .
C1A N1 Hf1 125.40(18) . .
C1B N1 Hf1 126.14(19) . .
N1 C1A H1A1 109.5 . .
N1 C1A H1A2 109.5 . .
H1A1 C1A H1A2 109.5 . .
N1 C1A H1A3 109.5 . .
H1A1 C1A H1A3 109.5 . .
H1A2 C1A H1A3 109.5 . .
N1 C1B H1B1 109.5 . .
N1 C1B H1B2 109.5 . .
H1B1 C1B H1B2 109.5 . .
N1 C1B H1B3 109.5 . .
H1B1 C1B H1B3 109.5 . .
H1B2 C1B H1B3 109.5 . .
C2A N2 C2B 109.3(2) . .
C2A N2 Hf1 123.21(19) . .
C2B N2 Hf1 127.47(18) . .
N2 C2A H2A1 109.5 . .
N2 C2A H2A2 109.5 . .
H2A1 C2A H2A2 109.5 . .
N2 C2A H2A3 109.5 . .
H2A1 C2A H2A3 109.5 . .
H2A2 C2A H2A3 109.5 . .
N2 C2B H2B1 109.5 . .
N2 C2B H2B2 109.5 . .
H2B1 C2B H2B2 109.5 . .
N2 C2B H2B3 109.5 . .
H2B1 C2B H2B3 109.5 . .
H2B2 C2B H2B3 109.5 . .
C3A N3 C3B 110.3(2) . .
C3A N3 Hf1 117.31(18) . .
C3B N3 Hf1 114.62(17) . .
C3A N3 H3 104.3 . .
C3B N3 H3 104.3 . .
Hf1 N3 H3 104.3 . .
N3 C3A H3A1 109.5 . .
N3 C3A H3A2 109.5 . .
H3A1 C3A H3A2 109.5 . .
N3 C3A H3A3 109.5 . .
H3A1 C3A H3A3 109.5 . .
H3A2 C3A H3A3 109.5 . .
N3 C3B H3B1 109.5 . .
N3 C3B H3B2 109.5 . .
H3B1 C3B H3B2 109.5 . .
N3 C3B H3B3 109.5 . .
H3B1 C3B H3B3 109.5 . .
H3B2 C3B H3B3 109.5 . .
C22 N4 C62 117.5(2) . .
C22 N4 Hf1 116.26(18) . .
C62 N4 Hf1 119.20(17) . .
C12 O11 Hf1 127.67(16) . .
O11 C12 C21 119.7(2) . .
O11 C12 C13 119.5(3) . .
C21 C12 C13 120.6(2) . .
C14 C13 C12 117.4(3) . .
C14 C13 Si1 120.6(2) . .
C12 C13 Si1 121.7(2) . .
C13 C14 C15 122.6(3) . .
C13 C14 H14 118.7 . .
C15 C14 H14 118.7 . .
C14 C15 C20 118.5(3) . .
C14 C15 C16 121.8(3) . .
C20 C15 C16 119.6(3) . .
C17 C16 C15 120.9(3) . .
C17 C16 H16 119.5 . .
C15 C16 H16 119.5 . .
C16 C17 C18 119.8(3) . .
C16 C17 H17 120.1 . .
C18 C17 H17 120.1 . .
C19 C18 C17 120.7(3) . .
C19 C18 H18 119.6 . .
C17 C18 H18 119.6 . .
C18 C19 C20 121.4(3) . .
C18 C19 H19 119.3 . .
C20 C19 H19 119.3 . .
C15 C20 C21 118.9(3) . .
C15 C20 C19 117.5(3) . .
C21 C20 C19 123.5(3) . .
C12 C21 C20 119.9(2) . .
C12 C21 C22 119.8(2) . .
C20 C21 C22 120.1(3) . .
N4 C22 C23 122.2(3) . .
N4 C22 C21 120.4(2) . .
C23 C22 C21 117.4(2) . .
C64 C23 C22 119.1(3) . .
C64 C23 H23 120.5 . .
C22 C23 H23 120.5 . .
C13 Si1 C32A 111.78(12) . .
C13 Si1 C33A 106.92(12) . .
C32A Si1 C33A 105.63(12) . .
C13 Si1 C31A 110.17(13) . .
C32A Si1 C31A 112.90(13) . .
C33A Si1 C31A 109.13(12) . .
C31B C31A C31F 116.3(3) . .
C31B C31A Si1 121.1(2) . .
C31F C31A Si1 122.6(2) . .
C31A C31B C31C 122.1(3) . .
C31A C31B H31B 119 . .
C31C C31B H31B 119 . .
C31D C31C C31B 120.0(4) . .
C31D C31C H31C 120 . .
C31B C31C H31C 120 . .
C31C C31D C31E 120.0(3) . .
C31C C31D H31D 120 . .
C31E C31D H31D 120 . .
C31D C31E C31F 119.8(3) . .
C31D C31E H31E 120.1 . .
C31F C31E H31E 120.1 . .
C31A C31F C31E 121.9(3) . .
C31A C31F H31F 119.1 . .
C31E C31F H31F 119.1 . .
C32F C32A C32B 117.2(3) . .
C32F C32A Si1 121.0(2) . .
C32B C32A Si1 121.7(2) . .
C32C C32B C32A 121.5(3) . .
C32C C32B H32B 119.2 . .
C32A C32B H32B 119.2 . .
C32B C32C C32D 120.3(3) . .
C32B C32C H32C 119.8 . .
C32D C32C H32C 119.8 . .
C32E C32D C32C 119.7(3) . .
C32E C32D H32D 120.1 . .
C32C C32D H32D 120.1 . .
C32D C32E C32F 119.8(3) . .
C32D C32E H32E 120.1 . .
C32F C32E H32E 120.1 . .
C32A C32F C32E 121.5(3) . .
C32A C32F H32F 119.3 . .
C32E C32F H32F 119.3 . .
C33F C33A C33B 117.3(2) . .
C33F C33A Si1 120.1(2) . .
C33B C33A Si1 122.6(2) . .
C33C C33B C33A 121.1(3) . .
C33C C33B H33B 119.4 . .
C33A C33B H33B 119.4 . .
C33B C33C C33D 120.6(3) . .
C33B C33C H33C 119.7 . .
C33D C33C H33C 119.7 . .
C33E C33D C33C 119.4(3) . .
C33E C33D H33D 120.3 . .
C33C C33D H33D 120.3 . .
C33D C33E C33F 119.8(3) . .
C33D C33E H33E 120.1 . .
C33F C33E H33E 120.1 . .
C33E C33F C33A 121.8(2) . .
C33E C33F H33F 119.1 . .
C33A C33F H33F 119.1 . .
C52 O51 Hf1 139.79(17) . .
O51 C52 C61 120.8(2) . .
O51 C52 C53 118.3(2) . .
C61 C52 C53 120.8(3) . .
C54 C53 C52 118.3(2) . .
C54 C53 Si2 119.9(2) . .
C52 C53 Si2 121.7(2) . .
C53 C54 C55 122.8(2) . .
C53 C54 H54 118.6 . .
C55 C54 H54 118.6 . .
C54 C55 C56 121.1(3) . .
C54 C55 C60 119.0(3) . .
C56 C55 C60 119.9(3) . .
C57 C56 C55 121.4(3) . .
C57 C56 H56 119.3 . .
C55 C56 H56 119.3 . .
C56 C57 C58 119.4(3) . .
C56 C57 H57 120.3 . .
C58 C57 H57 120.3 . .
C59 C58 C57 120.4(3) . .
C59 C58 H58 119.8 . .
C57 C58 H58 119.8 . .
C58 C59 C60 121.9(3) . .
C58 C59 H59 119 . .
C60 C59 H59 119 . .
C59 C60 C55 116.9(3) . .
C59 C60 C61 124.3(2) . .
C55 C60 C61 118.8(2) . .
C52 C61 C60 119.7(2) . .
C52 C61 C62 122.0(2) . .
C60 C61 C62 118.2(2) . .
N4 C62 C63 121.1(2) . .
N4 C62 C61 120.2(2) . .
C63 C62 C61 118.6(2) . .
C64 C63 C62 119.9(3) . .
C64 C63 H63 120 . .
C62 C63 H63 120 . .
C23 C64 C63 118.9(2) . .
C23 C64 H64 120.6 . .
C63 C64 H64 120.6 . .
C71A Si2 C72A 111.83(13) . .
C71A Si2 C53 112.00(12) . .
C72A Si2 C53 110.14(12) . .
C71A Si2 C73A 106.32(12) . .
C72A Si2 C73A 109.04(12) . .
C53 Si2 C73A 107.30(13) . .
C71F C71A C71B 118.0(3) . .
C71F C71A Si2 119.7(2) . .
C71B C71A Si2 122.3(2) . .
C71C C71B C71A 120.4(3) . .
C71C C71B H71B 119.8 . .
C71A C71B H71B 119.8 . .
C71D C71C C71B 120.2(3) . .
C71D C71C H71C 119.9 . .
C71B C71C H71C 119.9 . .
C71C C71D C71E 120.4(3) . .
C71C C71D H71D 119.8 . .
C71E C71D H71D 119.8 . .
C71F C71E C71D 119.7(3) . .
C71F C71E H71E 120.2 . .
C71D C71E H71E 120.2 . .
C71E C71F C71A 121.3(3) . .
C71E C71F H71F 119.4 . .
C71A C71F H71F 119.4 . .
C72B C72A C72F 117.2(3) . .
C72B C72A Si2 123.5(2) . .
C72F C72A Si2 119.2(2) . .
C72A C72B C72C 121.5(3) . .
C72A C72B H72B 119.3 . .
C72C C72B H72B 119.3 . .
C72D C72C C72B 120.0(3) . .
C72D C72C H72C 120 . .
C72B C72C H72C 120 . .
C72E C72D C72C 119.5(3) . .
C72E C72D H72D 120.3 . .
C72C C72D H72D 120.3 . .
C72D C72E C72F 120.2(3) . .
C72D C72E H72E 119.9 . .
C72F C72E H72E 119.9 . .
C72E C72F C72A 121.6(3) . .
C72E C72F H72F 119.2 . .
C72A C72F H72F 119.2 . .
C73F C73A C73B 116.8(3) . .
C73F C73A Si2 118.7(2) . .
C73B C73A Si2 124.4(2) . .
C73C C73B C73A 121.5(3) . .
C73C C73B H73B 119.3 . .
C73A C73B H73B 119.3 . .
C73D C73C C73B 120.2(3) . .
C73D C73C H73C 119.9 . .
C73B C73C H73C 119.9 . .
C73C C73D C73E 119.5(3) . .
C73C C73D H73D 120.2 . .
C73E C73D H73D 120.2 . .
C73F C73E C73D 120.0(3) . .
C73F C73E H73E 120 . .
C73D C73E H73E 120 . .
C73E C73F C73A 122.0(3) . .
C73E C73F H73F 119 . .
C73A C73F H73F 119 . .
C102 C101 C106 119.4(4) . .
C102 C101 H101 120.3 . .
C106 C101 H101 120.3 . .
C103 C102 C101 120.1(4) . .
C103 C102 H102 120 . .
C101 C102 H102 120 . .
C104 C103 C102 120.7(4) . .
C104 C103 H103 119.6 . .
C102 C103 H103 119.6 . .
C105 C104 C103 120.5(4) . .
C105 C104 H104 119.7 . .
C103 C104 H104 119.7 . .
C104 C105 C106 120.5(4) . .
C104 C105 H105 119.8 . .
C106 C105 H105 119.8 . .
C105 C106 C101 118.8(4) . .
C105 C106 H106 120.6 . .
C101 C106 H106 120.6 . .
C116 C111 C112 120.4(4) . .
C116 C111 H111 119.8 . .
C112 C111 H111 119.8 . .
C113 C112 C111 120.0(4) . .
C113 C112 H112 120 . .
C111 C112 H112 120 . .
C112 C113 C114 119.5(3) . .
C112 C113 H113 120.2 . .
C114 C113 H113 120.2 . .
C113 C114 C115 120.6(4) . .
C113 C114 H114 119.7 . .
C115 C114 H114 119.7 . .
C114 C115 C116 120.0(4) . .
C114 C115 H115 120 . .
C116 C115 H115 120 . .
C111 C116 C115 119.4(4) . .
C111 C116 H116 120.3 . .
C115 C116 H116 120.3 . .
C123 C121 C122 120.2(5) . .
C123 C121 H121 119.9 . .
C122 C121 H121 119.9 . .
C121 C122 C123 118.7(6) . 2
C121 C122 H122 120.6 . .
C123 C122 H122 120.6 2 .
C121 C123 C122 121.1(6) . 2
C121 C123 H123 119.4 . .
C122 C123 H123 119.4 2 .
C133 C131 C132 118.8(3) . .
C133 C131 H131 120.6 . .
C132 C131 H131 120.6 . .
C133 C132 C131 120.4(3) 2_665 .
C133 C132 H132 119.8 2_665 .
C131 C132 H132 119.8 . .
C132 C133 C131 120.8(3) 2_665 .
C132 C133 H133 119.6 2_665 .
C131 C133 H133 119.6 . .

loop_
_geom_bond_atom_site_label_1
_geom_bond_atom_site_label_2
_geom_bond_distance
_geom_bond_site_symmetry_2
Hf1 O51 2.0399(19) .
Hf1 N2 2.043(2) .
Hf1 N1 2.054(2) .
Hf1 O11 2.0677(18) .
Hf1 N3 2.462(2) .
Hf1 N4 2.480(2) .
N1 C1A 1.463(4) .
N1 C1B 1.466(4) .
C1A H1A1 0.98 .
C1A H1A2 0.98 .
C1A H1A3 0.98 .
C1B H1B1 0.98 .
C1B H1B2 0.98 .
C1B H1B3 0.98 .
N2 C2A 1.454(3) .
N2 C2B 1.468(4) .
C2A H2A1 0.98 .
C2A H2A2 0.98 .
C2A H2A3 0.98 .
C2B H2B1 0.98 .
C2B H2B2 0.98 .
C2B H2B3 0.98 .
N3 C3A 1.474(4) .
N3 C3B 1.475(4) .
N3 H3 0.93 .
C3A H3A1 0.98 .
C3A H3A2 0.98 .
C3A H3A3 0.98 .
C3B H3B1 0.98 .
C3B H3B2 0.98 .
C3B H3B3 0.98 .
N4 C22 1.361(3) .
N4 C62 1.368(3) .
O11 C12 1.346(3) .
C12 C21 1.394(4) .
C12 C13 1.435(4) .
C13 C14 1.388(4) .
C13 Si1 1.881(3) .
C14 C15 1.420(4) .
C14 H14 0.95 .
C15 C20 1.426(4) .
C15 C16 1.427(4) .
C16 C17 1.366(4) .
C16 H16 0.95 .
C17 C18 1.415(4) .
C17 H17 0.95 .
C18 C19 1.367(4) .
C18 H18 0.95 .
C19 C20 1.428(4) .
C19 H19 0.95 .
C20 C21 1.427(4) .
C21 C22 1.490(4) .
C22 C23 1.407(4) .
C23 C64 1.381(4) .
C23 H23 0.95 .
Si1 C32A 1.882(3) .
Si1 C33A 1.887(3) .
Si1 C31A 1.893(3) .
C31A C31B 1.386(5) .
C31A C31F 1.394(4) .
C31B C31C 1.400(4) .
C31B H31B 0.95 .
C31C C31D 1.357(5) .
C31C H31C 0.95 .
C31D C31E 1.378(6) .
C31D H31D 0.95 .
C31E C31F 1.394(5) .
C31E H31E 0.95 .
C31F H31F 0.95 .
C32A C32F 1.397(4) .
C32A C32B 1.407(4) .
C32B C32C 1.383(4) .
C32B H32B 0.95 .
C32C C32D 1.386(4) .
C32C H32C 0.95 .
C32D C32E 1.385(5) .
C32D H32D 0.95 .
C32E C32F 1.402(4) .
C32E H32E 0.95 .
C32F H32F 0.95 .
C33A C33F 1.398(4) .
C33A C33B 1.408(4) .
C33B C33C 1.388(4) .
C33B H33B 0.95 .
C33C C33D 1.392(4) .
C33C H33C 0.95 .
C33D C33E 1.391(4) .
C33D H33D 0.95 .
C33E C33F 1.397(4) .
C33E H33E 0.95 .
C33F H33F 0.95 .
O51 C52 1.339(3) .
C52 C61 1.398(4) .
C52 C53 1.439(4) .
C53 C54 1.383(4) .
C53 Si2 1.886(3) .
C54 C55 1.415(4) .
C54 H54 0.95 .
C55 C56 1.419(4) .
C55 C60 1.427(4) .
C56 C57 1.364(4) .
C56 H56 0.95 .
C57 C58 1.412(4) .
C57 H57 0.95 .
C58 C59 1.377(4) .
C58 H58 0.95 .
C59 C60 1.418(4) .
C59 H59 0.95 .
C60 C61 1.447(4) .
C61 C62 1.487(3) .
C62 C63 1.403(4) .
C63 C64 1.383(4) .
C63 H63 0.95 .
C64 H64 0.95 .
Si2 C71A 1.877(3) .
Si2 C72A 1.879(3) .
Si2 C73A 1.886(3) .
C71A C71F 1.404(4) .
C71A C71B 1.408(4) .
C71B C71C 1.402(4) .
C71B H71B 0.95 .
C71C C71D 1.375(5) .
C71C H71C 0.95 .
C71D C71E 1.394(5) .
C71D H71D 0.95 .
C71E C71F 1.387(4) .
C71E H71E 0.95 .
C71F H71F 0.95 .
C72A C72B 1.391(4) .
C72A C72F 1.398(4) .
C72B C72C 1.398(4) .
C72B H72B 0.95 .
C72C C72D 1.389(5) .
C72C H72C 0.95 .
C72D C72E 1.378(5) .
C72D H72D 0.95 .
C72E C72F 1.391(4) .
C72E H72E 0.95 .
C72F H72F 0.95 .
C73A C73F 1.404(4) .
C73A C73B 1.405(4) .
C73B C73C 1.398(4) .
C73B H73B 0.95 .
C73C C73D 1.387(4) .
C73C H73C 0.95 .
C73D C73E 1.391(4) .
C73D H73D 0.95 .
C73E C73F 1.389(4) .
C73E H73E 0.95 .
C73F H73F 0.95 .
C101 C102 1.377(6) .
C101 C106 1.414(6) .
C101 H101 0.95 .
C102 C103 1.368(6) .
C102 H102 0.95 .
C103 C104 1.366(5) .
C103 H103 0.95 .
C104 C105 1.362(5) .
C104 H104 0.95 .
C105 C106 1.382(6) .
C105 H105 0.95 .
C106 H106 0.95 .
C111 C116 1.372(5) .
C111 C112 1.396(5) .
C111 H111 0.95 .
C112 C113 1.370(5) .
C112 H112 0.95 .
C113 C114 1.380(5) .
C113 H113 0.95 .
C114 C115 1.382(5) .
C114 H114 0.95 .
C115 C116 1.386(5) .
C115 H115 0.95 .
C116 H116 0.95 .
C121 C123 1.375(8) .
C121 C122 1.386(7) .
C121 H121 0.95 .
C122 C123 1.392(6) 2
C122 H122 0.95 .
C123 C122 1.392(6) 2
C123 H123 0.95 .
C131 C133 1.393(4) .
C131 C132 1.396(4) .
C131 H131 0.95 .
C132 C133 1.377(5) 2_665
C132 H132 0.95 .
C133 C132 1.377(5) 2_665
C133 H133 0.95 .

loop_
_geom_torsion_atom_site_label_1
_geom_torsion_atom_site_label_2
_geom_torsion_atom_site_label_3
_geom_torsion_atom_site_label_4
_geom_torsion
_geom_torsion_site_symmetry_4
O51 Hf1 N1 C1A 50.0(2) .
N2 Hf1 N1 C1A 156.7(2) .
O11 Hf1 N1 C1A -106.2(2) .
N4 Hf1 N1 C1A -27.6(2) .
O51 Hf1 N1 C1B -131.3(2) .
N2 Hf1 N1 C1B -24.6(2) .
O11 Hf1 N1 C1B 72.4(2) .
N4 Hf1 N1 C1B 151.0(2) .
O51 Hf1 N2 C2A 47.8(2) .
N1 Hf1 N2 C2A -53.2(2) .
O11 Hf1 N2 C2A -155.6(2) .
N3 Hf1 N2 C2A 130.2(2) .
O51 Hf1 N2 C2B -132.0(2) .
N1 Hf1 N2 C2B 126.9(2) .
O11 Hf1 N2 C2B 24.6(2) .
N3 Hf1 N2 C2B -49.6(2) .
O51 Hf1 N3 C3A -78.5(2) .
N2 Hf1 N3 C3A 175.6(2) .
O11 Hf1 N3 C3A 79.0(2) .
N4 Hf1 N3 C3A -0.3(2) .
O51 Hf1 N3 C3B 53.3(2) .
N2 Hf1 N3 C3B -52.5(2) .
O11 Hf1 N3 C3B -149.2(2) .
N4 Hf1 N3 C3B 131.6(2) .
O51 Hf1 N4 C22 165.55(19) .
N1 Hf1 N4 C22 -95.03(19) .
O11 Hf1 N4 C22 7.17(17) .
N3 Hf1 N4 C22 81.82(18) .
O51 Hf1 N4 C62 15.62(18) .
N1 Hf1 N4 C62 115.04(19) .
O11 Hf1 N4 C62 -142.75(19) .
N3 Hf1 N4 C62 -68.11(19) .
O51 Hf1 O11 C12 -94.5(2) .
N2 Hf1 O11 C12 133.4(2) .
N1 Hf1 O11 C12 35.0(2) .
N3 Hf1 O11 C12 -142.0(2) .
N4 Hf1 O11 C12 -50.1(2) .
Hf1 O11 C12 C21 47.0(3) .
Hf1 O11 C12 C13 -137.16(19) .
O11 C12 C13 C14 171.5(2) .
C21 C12 C13 C14 -12.7(4) .
O11 C12 C13 Si1 -14.8(3) .
C21 C12 C13 Si1 161.03(19) .
C12 C13 C14 C15 0.3(4) .
Si1 C13 C14 C15 -173.5(2) .
C13 C14 C15 C20 9.1(4) .
C13 C14 C15 C16 -172.7(2) .
C14 C15 C16 C17 -177.5(3) .
C20 C15 C16 C17 0.6(4) .
C15 C16 C17 C18 0.4(4) .
C16 C17 C18 C19 -1.0(4) .
C17 C18 C19 C20 0.5(4) .
C14 C15 C20 C21 -6.4(4) .
C16 C15 C20 C21 175.4(2) .
C14 C15 C20 C19 177.1(2) .
C16 C15 C20 C19 -1.1(4) .
C18 C19 C20 C15 0.5(4) .
C18 C19 C20 C21 -175.8(2) .
O11 C12 C21 C20 -168.7(2) .
C13 C12 C21 C20 15.5(4) .
O11 C12 C21 C22 16.6(3) .
C13 C12 C21 C22 -159.3(2) .
C15 C20 C21 C12 -5.6(4) .
C19 C20 C21 C12 170.7(2) .
C15 C20 C21 C22 169.1(2) .
C19 C20 C21 C22 -14.6(4) .
C62 N4 C22 C23 8.7(4) .
Hf1 N4 C22 C23 -141.7(2) .
C62 N4 C22 C21 -172.8(2) .
Hf1 N4 C22 C21 36.8(3) .
C12 C21 C22 N4 -60.0(3) .
C20 C21 C22 N4 125.3(3) .
C12 C21 C22 C23 118.6(3) .
C20 C21 C22 C23 -56.1(3) .
N4 C22 C23 C64 1.0(4) .
C21 C22 C23 C64 -177.6(3) .
C14 C13 Si1 C32A -101.8(2) .
C12 C13 Si1 C32A 84.7(2) .
C14 C13 Si1 C33A 13.4(2) .
C12 C13 Si1 C33A -160.2(2) .
C14 C13 Si1 C31A 131.8(2) .
C12 C13 Si1 C31A -41.7(2) .
C13 Si1 C31A C31B 162.2(2) .
C32A Si1 C31A C31B 36.5(3) .
C33A Si1 C31A C31B -80.7(3) .
C13 Si1 C31A C31F -18.4(3) .
C32A Si1 C31A C31F -144.2(2) .
C33A Si1 C31A C31F 98.7(3) .
C31F C31A C31B C31C -0.2(5) .
Si1 C31A C31B C31C 179.1(3) .
C31A C31B C31C C31D 1.1(6) .
C31B C31C C31D C31E -1.1(5) .
C31C C31D C31E C31F 0.2(5) .
C31B C31A C31F C31E -0.7(5) .
Si1 C31A C31F C31E 179.9(2) .
C31D C31E C31F C31A 0.8(5) .
C13 Si1 C32A C32F -7.0(3) .
C33A Si1 C32A C32F -122.9(2) .
C31A Si1 C32A C32F 117.9(2) .
C13 Si1 C32A C32B 169.0(2) .
C33A Si1 C32A C32B 53.1(3) .
C31A Si1 C32A C32B -66.1(3) .
C32F C32A C32B C32C -0.9(4) .
Si1 C32A C32B C32C -177.0(2) .
C32A C32B C32C C32D 0.4(5) .
C32B C32C C32D C32E 0.5(5) .
C32C C32D C32E C32F -0.8(5) .
C32B C32A C32F C32E 0.6(4) .
Si1 C32A C32F C32E 176.7(2) .
C32D C32E C32F C32A 0.3(5) .
C13 Si1 C33A C33F -86.8(2) .
C32A Si1 C33A C33F 32.4(3) .
C31A Si1 C33A C33F 154.0(2) .
C13 Si1 C33A C33B 90.9(3) .
C32A Si1 C33A C33B -149.9(2) .
C31A Si1 C33A C33B -28.2(3) .
C33F C33A C33B C33C -0.6(4) .
Si1 C33A C33B C33C -178.3(2) .
C33A C33B C33C C33D 0.7(5) .
C33B C33C C33D C33E -0.5(5) .
C33C C33D C33E C33F 0.2(5) .
C33D C33E C33F C33A -0.2(5) .
C33B C33A C33F C33E 0.3(4) .
Si1 C33A C33F C33E 178.2(2) .
N2 Hf1 O51 C52 -161.1(2) .
N1 Hf1 O51 C52 -61.3(3) .
O11 Hf1 O51 C52 68.8(3) .
N3 Hf1 O51 C52 114.5(2) .
N4 Hf1 O51 C52 24.2(2) .
Hf1 O51 C52 C61 -32.2(4) .
Hf1 O51 C52 C53 150.4(2) .
O51 C52 C53 C54 180.0(2) .
C61 C52 C53 C54 2.6(4) .
O51 C52 C53 Si2 3.9(3) .
C61 C52 C53 Si2 -173.49(19) .
C52 C53 C54 C55 2.4(4) .
Si2 C53 C54 C55 178.52(19) .
C53 C54 C55 C56 176.5(2) .
C53 C54 C55 C60 -1.8(4) .
C54 C55 C56 C57 -176.6(2) .
C60 C55 C56 C57 1.6(4) .
C55 C56 C57 C58 1.6(4) .
C56 C57 C58 C59 -2.3(4) .
C57 C58 C59 C60 -0.3(4) .
C58 C59 C60 C55 3.3(4) .
C58 C59 C60 C61 -179.0(2) .
C54 C55 C60 C59 174.3(2) .
C56 C55 C60 C59 -4.0(4) .
C54 C55 C60 C61 -3.5(4) .
C56 C55 C60 C61 178.2(2) .
O51 C52 C61 C60 174.8(2) .
C53 C52 C61 C60 -7.9(4) .
O51 C52 C61 C62 -6.3(4) .
C53 C52 C61 C62 171.0(2) .
C59 C60 C61 C52 -169.4(2) .
C55 C60 C61 C52 8.3(4) .
C59 C60 C61 C62 11.7(4) .
C55 C60 C61 C62 -170.6(2) .
C22 N4 C62 C63 -13.4(4) .
Hf1 N4 C62 C63 136.2(2) .
C22 N4 C62 C61 164.2(2) .
Hf1 N4 C62 C61 -46.2(3) .
C52 C61 C62 N4 45.6(4) .
C60 C61 C62 N4 -135.5(3) .
C52 C61 C62 C63 -136.8(3) .
C60 C61 C62 C63 42.1(3) .
N4 C62 C63 C64 8.5(4) .
C61 C62 C63 C64 -169.2(3) .
C22 C23 C64 C63 -6.1(4) .
C62 C63 C64 C23 1.6(4) .
C54 C53 Si2 C71A 115.8(2) .
C52 C53 Si2 C71A -68.2(2) .
C54 C53 Si2 C72A -119.1(2) .
C52 C53 Si2 C72A 57.0(2) .
C54 C53 Si2 C73A -0.5(2) .
C52 C53 Si2 C73A 175.5(2) .
C72A Si2 C71A C71F 52.5(3) .
C53 Si2 C71A C71F 176.7(2) .
C73A Si2 C71A C71F -66.4(2) .
C72A Si2 C71A C71B -130.0(2) .
C53 Si2 C71A C71B -5.8(3) .
C73A Si2 C71A C71B 111.1(2) .
C71F C71A C71B C71C 0.0(4) .
Si2 C71A C71B C71C -177.5(2) .
C71A C71B C71C C71D -1.4(4) .
C71B C71C C71D C71E 0.7(5) .
C71C C71D C71E C71F 1.3(5) .
C71D C71E C71F C71A -2.7(5) .
C71B C71A C71F C71E 2.0(4) .
Si2 C71A C71F C71E 179.6(2) .
C71A Si2 C72A C72B -2.9(3) .
C53 Si2 C72A C72B -128.1(2) .
C73A Si2 C72A C72B 114.4(3) .
C71A Si2 C72A C72F 178.4(2) .
C53 Si2 C72A C72F 53.2(3) .
C73A Si2 C72A C72F -64.3(3) .
C72F C72A C72B C72C 0.9(4) .
Si2 C72A C72B C72C -177.8(2) .
C72A C72B C72C C72D -0.5(5) .
C72B C72C C72D C72E -0.2(5) .
C72C C72D C72E C72F 0.4(5) .
C72D C72E C72F C72A 0.1(5) .
C72B C72A C72F C72E -0.7(4) .
Si2 C72A C72F C72E 178.1(2) .
C71A Si2 C73A C73F -50.0(3) .
C72A Si2 C73A C73F -170.8(2) .
C53 Si2 C73A C73F 70.0(2) .
C71A Si2 C73A C73B 131.3(3) .
C72A Si2 C73A C73B 10.6(3) .
C53 Si2 C73A C73B -108.7(3) .
C73F C73A C73B C73C -0.8(4) .
Si2 C73A C73B C73C 177.9(2) .
C73A C73B C73C C73D 0.3(4) .
C73B C73C C73D C73E 0.1(4) .
C73C C73D C73E C73F 0.0(5) .
C73D C73E C73F C73A -0.6(5) .
C73B C73A C73F C73E 0.9(4) .
Si2 C73A C73F C73E -177.8(2) .
C106 C101 C102 C103 -1.6(6) .
C101 C102 C103 C104 -0.4(6) .
C102 C103 C104 C105 1.4(6) .
C103 C104 C105 C106 -0.2(6) .
C104 C105 C106 C101 -1.8(6) .
C102 C101 C106 C105 2.7(7) .
C116 C111 C112 C113 1.1(5) .
C111 C112 C113 C114 -1.2(5) .
C112 C113 C114 C115 1.2(5) .
C113 C114 C115 C116 -0.9(5) .
C112 C111 C116 C115 -0.8(5) .
C114 C115 C116 C111 0.7(5) .
C123 C121 C122 C123 -0.2(8) 2
C122 C121 C123 C122 0.3(8) 2
C133 C131 C132 C133 -0.3(5) 2_665
C132 C131 C133 C132 0.3(5) 2_665
